data_4302456
loop_
_publ_author_name
'Jocelyn Alc\'antara-Garc\'ia'
'Vojtech Jancik'
'Joaqu\'in Barroso'
'Sandra Hidalgo-Bonilla'
'Raymundo Cea-Olivares'
'Rub\'en A. Toscano'
'M\'onica Moya-Cabrera'

_publ_section_title
;
Coordination Diversity of Aluminum Centers Molded by Triazole Based
Chalcogen Ligands
;
_journal_name_full 'Inorganic Chemistry'
_journal_page_first 5874
_journal_page_last 5883
_journal_paper_doi 10.1021/ic900166u
_journal_volume 48
_journal_year 2009
_chemical_formula_moiety 'C78 H60 Al N9 P6 Se6, C7 H8'
_chemical_formula_sum 'C85 H68 Al N9 P6 Se6'
_chemical_formula_weight 1902.04
_chemical_name_systematic
;
 ?
;
_space_group_IT_number 2
_symmetry_cell_setting triclinic
_symmetry_space_group_name_Hall '-P 1'
_symmetry_space_group_name_H-M 'P -1'
_atom_sites_solution_hydrogens geom
_atom_sites_solution_primary direct
_atom_sites_solution_secondary difmap
_audit_creation_method SHELXL-97
_cell_angle_alpha 115.85(2)
_cell_angle_beta 90.51(2)
_cell_angle_gamma 112.88(2)
_cell_formula_units_Z 2
_cell_length_a 16.048(2)
_cell_length_b 16.886(2)
_cell_length_c 18.437(3)
_cell_measurement_reflns_used 9121
_cell_measurement_temperature 173(2)
_cell_measurement_theta_max 25.33
_cell_measurement_theta_min 2.23
_cell_volume 4045.4(15)
_computing_cell_refinement 'Bruker AXS SAINT (v 7.01A, Bruker 2003)'
_computing_data_collection 'SMART V 5.625 (Bruker, 1999)'
_computing_data_reduction 'Bruker AXS SAINT (v 7.01A, Bruker 2003)'
_computing_molecular_graphics 'Bruker AXS SHELXTL (v 6.12)'
_computing_publication_material 'SHELXL-97 (Sheldrick, 1997)'
_computing_structure_refinement 'SHELXL-97 (Sheldrick, 1997)'
_computing_structure_solution 'SHELXS-97 (Sheldrick, 1990)'
_diffrn_ambient_temperature 173(2)
_diffrn_detector_area_resol_mean 0.661
_diffrn_measured_fraction_theta_full 0.994
_diffrn_measured_fraction_theta_max 0.994
_diffrn_measurement_device_type 'Bruker Smart Apex CCD diffractometer'
_diffrn_measurement_method 'omega scan'
_diffrn_radiation_monochromator graphite
_diffrn_radiation_source 'fine-focus sealed tube'
_diffrn_radiation_type MoK\a
_diffrn_radiation_wavelength 0.71073
_diffrn_reflns_av_R_equivalents 0.0473
_diffrn_reflns_av_sigmaI/netI 0.0461
_diffrn_reflns_limit_h_max 19
_diffrn_reflns_limit_h_min -19
_diffrn_reflns_limit_k_max 20
_diffrn_reflns_limit_k_min -20
_diffrn_reflns_limit_l_max 22
_diffrn_reflns_limit_l_min -22
_diffrn_reflns_number 55802
_diffrn_reflns_theta_full 25.39
_diffrn_reflns_theta_max 25.39
_diffrn_reflns_theta_min 1.68
_exptl_absorpt_coefficient_mu 2.894
_exptl_absorpt_correction_T_max 0.8501
_exptl_absorpt_correction_T_min 0.5507
_exptl_absorpt_correction_type multi-scan
_exptl_absorpt_process_details 'Sadabs, Sheldrick 1996'
_exptl_crystal_colour colorless
_exptl_crystal_density_diffrn 1.561
_exptl_crystal_density_method 'not measured'
_exptl_crystal_description prism
_exptl_crystal_F_000 1896
_exptl_crystal_size_max 0.23
_exptl_crystal_size_mid 0.09
_exptl_crystal_size_min 0.06
_refine_diff_density_max 1.440
_refine_diff_density_min -0.611
_refine_diff_density_rms 0.089
_refine_ls_extinction_method none
_refine_ls_goodness_of_fit_ref 1.036
_refine_ls_hydrogen_treatment constr
_refine_ls_matrix_type full
_refine_ls_number_parameters 1074
_refine_ls_number_reflns 14792
_refine_ls_number_restraints 653
_refine_ls_restrained_S_all 1.029
_refine_ls_R_factor_all 0.0543
_refine_ls_R_factor_gt 0.0394
_refine_ls_shift/su_max 0.001
_refine_ls_shift/su_mean 0.000
_refine_ls_structure_factor_coef Fsqd
_refine_ls_weighting_details 'calc w=1/[\s^2^(Fo^2^)+(0.0584P)^2^+0.3186P] where P=(Fo^2^+2Fc^2^)/3'
_refine_ls_weighting_scheme calc
_refine_ls_wR_factor_gt 0.0968
_refine_ls_wR_factor_ref 0.1044
_reflns_number_gt 11682
_reflns_number_total 14792
_reflns_threshold_expression >2sigma(I)
_cod_data_source_file ic900166u_si_007.cif
_cod_data_source_block Compound9
_cod_depositor_comments
;
The following automatic conversions were performed:
'_symmetry_cell_setting' value 'Triclinic' changed to 'triclinic'
according to '/home/saulius/struct/CIF-dictionaries/cif_core.dic'
dictionary named 'cif_core.dic' version 2.4.1 from 2010-06-29.

Automatic conversion script
Id: cif_fix_enum 1527 2010-12-29 10:47:43Z saulius 
;
_cod_original_cell_volume 4045(2)
_cod_original_sg_symbol_Hall -P1
_cod_database_code 4302456

loop_
_symmetry_equiv_pos_as_xyz
'x, y, z'
'-x, -y, -z'

loop_
_atom_site_label
_atom_site_type_symbol
_atom_site_fract_x
_atom_site_fract_y
_atom_site_fract_z
_atom_site_U_iso_or_equiv
_atom_site_adp_type
_atom_site_occupancy
_atom_site_symmetry_multiplicity
_atom_site_calc_flag
_atom_site_refinement_flags
_atom_site_disorder_assembly
_atom_site_disorder_group
Al1 Al 0.64487(7) 0.19118(7) 0.15604(6) 0.0231(2) Uani 1 1 d . . .
Se1 Se 0.50382(2) 0.17475(2) 0.07471(2) 0.02708(9) Uani 1 1 d . . .
N1 N 0.71895(18) 0.3159(2) 0.15540(17) 0.0247(6) Uani 1 1 d . . .
C1 C 0.6946(2) 0.3635(2) 0.12291(19) 0.0228(7) Uani 1 1 d . . .
P2 P 0.79660(7) 0.56023(7) 0.13812(6) 0.0323(2) Uani 1 1 d . . .
N2 N 0.80812(19) 0.3702(2) 0.19502(19) 0.0314(7) Uani 1 1 d . . .
Se2 Se 0.74690(3) 0.54618(3) 0.02555(3) 0.05220(13) Uani 1 1 d . . .
C2 C 0.7724(2) 0.4501(2) 0.1440(2) 0.0273(8) Uani 1 1 d . . .
Se3 Se 0.68387(2) 0.09646(3) 0.02004(2) 0.02674(9) Uani 1 1 d . . .
P3 P 0.80484(6) 0.10274(6) 0.07921(5) 0.02397(19) Uani 1 1 d . . .
N3 N 0.84161(19) 0.4513(2) 0.18876(19) 0.0314(7) Uani 1 1 d . . .
N4 N 0.75570(18) 0.20354(19) 0.21619(16) 0.0235(6) Uani 1 1 d . . .
Se4 Se 1.04080(3) 0.12836(3) 0.21176(3) 0.04480(12) Uani 1 1 d . . .
P4 P 1.01823(6) 0.25412(7) 0.26982(6) 0.0310(2) Uani 1 1 d . . .
N5 N 0.78220(19) 0.2591(2) 0.29858(17) 0.0300(7) Uani 1 1 d . . .
Se5 Se 0.54437(2) 0.02489(2) 0.14357(2) 0.02703(9) Uani 1 1 d . . .
P5 P 0.50916(6) 0.08461(6) 0.26205(5) 0.0265(2) Uani 1 1 d . . .
N6 N 0.8677(2) 0.2765(2) 0.32343(18) 0.0314(7) Uani 1 1 d . . .
Se6 Se 0.44922(3) 0.19373(3) 0.48256(3) 0.05174(13) Uani 1 1 d . . .
P6 P 0.57579(7) 0.30085(7) 0.48728(6) 0.0327(2) Uani 1 1 d . . .
N7 N 0.61153(19) 0.2545(2) 0.26158(17) 0.0253(6) Uani 1 1 d . . .
N8 N 0.65085(19) 0.3523(2) 0.30726(18) 0.0288(6) Uani 1 1 d . . .
C9 C 0.5778(3) 0.2771(3) -0.0405(2) 0.0320(8) Uani 1 1 d . . .
N9 N 0.6405(2) 0.3765(2) 0.38373(18) 0.0305(7) Uani 1 1 d . . .
P1 P 0.57760(6) 0.30590(7) 0.06558(5) 0.0255(2) Uani 1 1 d D A .
C3 C 0.5290(2) 0.3921(3) 0.1082(2) 0.0320(8) Uani 1 1 d D . .
C4 C 0.5304(7) 0.4321(6) 0.1899(4) 0.0485(19) Uani 0.606(10) 1 d PDU A 1
H4A H 0.5572 0.4151 0.2238 0.058 Uiso 0.606(10) 1 calc PR A 1
C5 C 0.4932(7) 0.4972(7) 0.2236(5) 0.0532(18) Uani 0.606(10) 1 d PDU A 1
H5A H 0.4917 0.5237 0.2805 0.064 Uiso 0.606(10) 1 calc PR A 1
C6 C 0.4576(12) 0.5241(12) 0.1740(8) 0.0523(18) Uani 0.606(10) 1 d PDU A 1
H6A H 0.4345 0.5716 0.1979 0.063 Uiso 0.606(10) 1 calc PR A 1
C7 C 0.4554(7) 0.4829(7) 0.0909(6) 0.0492(18) Uani 0.606(10) 1 d PDU A 1
H7A H 0.4281 0.4993 0.0569 0.059 Uiso 0.606(10) 1 calc PR A 1
C8 C 0.4928(6) 0.4178(6) 0.0576(5) 0.0405(19) Uani 0.606(10) 1 d PDU A 1
H8A H 0.4941 0.3906 0.0006 0.049 Uiso 0.606(10) 1 calc PR A 1
C4A C 0.4845(9) 0.3965(10) 0.1753(7) 0.047(3) Uani 0.394(10) 1 d PDU A 2
H4AA H 0.4834 0.3554 0.1980 0.056 Uiso 0.394(10) 1 calc PR A 2
C5A C 0.4431(10) 0.4582(10) 0.2085(8) 0.051(2) Uani 0.394(10) 1 d PDU A 2
H5AA H 0.4117 0.4573 0.2517 0.061 Uiso 0.394(10) 1 calc PR A 2
C6A C 0.4474(19) 0.5213(18) 0.1787(14) 0.053(2) Uani 0.394(10) 1 d PDU A 2
H6AA H 0.4233 0.5678 0.2038 0.064 Uiso 0.394(10) 1 calc PR A 2
C7A C 0.4869(10) 0.5159(10) 0.1126(10) 0.051(2) Uani 0.394(10) 1 d PDU A 2
H7AA H 0.4889 0.5581 0.0907 0.062 Uiso 0.394(10) 1 calc PR A 2
C8A C 0.5241(11) 0.4501(10) 0.0767(10) 0.049(3) Uani 0.394(10) 1 d PDU A 2
H8AA H 0.5471 0.4451 0.0284 0.058 Uiso 0.394(10) 1 calc PR A 2
C10 C 0.4929(3) 0.2277(4) -0.0947(3) 0.0563(12) Uani 1 1 d . . .
H10A H 0.4375 0.2058 -0.0763 0.068 Uiso 1 1 calc R . .
C11 C 0.4885(4) 0.2101(4) -0.1757(3) 0.0730(16) Uani 1 1 d . . .
H11A H 0.4302 0.1768 -0.2126 0.088 Uiso 1 1 calc R . .
C12 C 0.5684(4) 0.2408(3) -0.2024(3) 0.0622(14) Uani 1 1 d . . .
H12A H 0.5654 0.2318 -0.2571 0.075 Uiso 1 1 calc R . .
C13 C 0.6517(4) 0.2839(4) -0.1510(3) 0.0624(14) Uani 1 1 d . . .
H13A H 0.7069 0.3025 -0.1705 0.075 Uiso 1 1 calc R . .
C14 C 0.6566(3) 0.3009(3) -0.0703(3) 0.0467(10) Uani 1 1 d . . .
H14A H 0.7152 0.3295 -0.0352 0.056 Uiso 1 1 calc R . .
C15 C 0.7547(3) 0.6266(3) 0.2231(3) 0.0441(10) Uani 1 1 d . . .
C16 C 0.7539(4) 0.6146(4) 0.2925(3) 0.0802(17) Uani 1 1 d . . .
H16A H 0.7747 0.5702 0.2951 0.096 Uiso 1 1 calc R . .
C17 C 0.7234(5) 0.6663(6) 0.3580(4) 0.112(3) Uani 1 1 d . . .
H17A H 0.7241 0.6588 0.4061 0.134 Uiso 1 1 calc R . .
C18 C 0.6914(5) 0.7297(5) 0.3530(5) 0.098(2) Uani 1 1 d . . .
H18A H 0.6694 0.7654 0.3977 0.118 Uiso 1 1 calc R . .
C19 C 0.6915(5) 0.7404(5) 0.2865(5) 0.100(2) Uani 1 1 d . . .
H19A H 0.6695 0.7841 0.2840 0.120 Uiso 1 1 calc R . .
C20 C 0.7227(4) 0.6898(4) 0.2203(4) 0.0702(15) Uani 1 1 d . . .
H20A H 0.7219 0.6988 0.1729 0.084 Uiso 1 1 calc R . .
C21 C 0.9221(3) 0.6223(3) 0.1636(3) 0.0405(10) Uani 1 1 d . . .
C22 C 0.9716(3) 0.5783(4) 0.1122(3) 0.0582(13) Uani 1 1 d . . .
H22A H 0.9389 0.5144 0.0670 0.070 Uiso 1 1 calc R . .
C23 C 1.0657(4) 0.6242(5) 0.1250(4) 0.0704(15) Uani 1 1 d . . .
H23A H 1.0985 0.5925 0.0902 0.084 Uiso 1 1 calc R . .
C24 C 1.1111(4) 0.7159(5) 0.1883(4) 0.0762(17) Uani 1 1 d . . .
H24A H 1.1764 0.7490 0.1962 0.091 Uiso 1 1 calc R . .
C25 C 1.0685(4) 0.7613(4) 0.2397(4) 0.090(2) Uani 1 1 d . . .
H25A H 1.1028 0.8250 0.2846 0.108 Uiso 1 1 calc R . .
C26 C 0.9696(3) 0.7128(4) 0.2266(4) 0.0773(17) Uani 1 1 d . . .
H26A H 0.9378 0.7450 0.2626 0.093 Uiso 1 1 calc R . .
C27 C 0.8268(2) 0.1838(2) 0.1873(2) 0.0241(7) Uani 1 1 d . . .
C28 C 0.8987(2) 0.2312(2) 0.2560(2) 0.0263(7) Uani 1 1 d . . .
C29 C 0.9028(2) 0.1464(3) 0.0373(2) 0.0280(8) Uani 1 1 d . . .
C30 C 0.9262(3) 0.2357(3) 0.0385(2) 0.0365(9) Uani 1 1 d . . .
H30A H 0.8933 0.2732 0.0638 0.044 Uiso 1 1 calc R . .
C31 C 0.9974(3) 0.2691(3) 0.0026(3) 0.0413(10) Uani 1 1 d . . .
H31A H 1.0143 0.3305 0.0042 0.050 Uiso 1 1 calc R . .
C32 C 1.0446(3) 0.2143(3) -0.0357(3) 0.0422(10) Uani 1 1 d . . .
H32A H 1.0929 0.2374 -0.0611 0.051 Uiso 1 1 calc R . .
C33 C 1.0212(3) 0.1260(3) -0.0369(2) 0.0411(10) Uani 1 1 d . . .
H33A H 1.0536 0.0884 -0.0632 0.049 Uiso 1 1 calc R . .
C34 C 0.9507(2) 0.0916(3) -0.0001(2) 0.0335(8) Uani 1 1 d . . .
H34A H 0.9354 0.0311 -0.0005 0.040 Uiso 1 1 calc R . .
C35 C 0.7821(2) -0.0166(2) 0.0646(2) 0.0283(8) Uani 1 1 d . . .
C36 C 0.7524(3) -0.0944(3) -0.0150(3) 0.0387(9) Uani 1 1 d . . .
H36A H 0.7475 -0.0831 -0.0607 0.046 Uiso 1 1 calc R . .
C37 C 0.7297(3) -0.1884(3) -0.0284(3) 0.0478(11) Uani 1 1 d . . .
H37A H 0.7090 -0.2415 -0.0831 0.057 Uiso 1 1 calc R . .
C38 C 0.7375(3) -0.2045(3) 0.0377(3) 0.0486(11) Uani 1 1 d . . .
H38A H 0.7223 -0.2689 0.0285 0.058 Uiso 1 1 calc R . .
C39 C 0.7665(3) -0.1294(3) 0.1160(3) 0.0459(11) Uani 1 1 d . . .
H39A H 0.7708 -0.1418 0.1611 0.055 Uiso 1 1 calc R . .
C40 C 0.7899(3) -0.0347(3) 0.1308(3) 0.0372(9) Uani 1 1 d . . .
H40A H 0.8110 0.0176 0.1858 0.045 Uiso 1 1 calc R . .
C41 C 1.0714(2) 0.3417(3) 0.2332(2) 0.0352(9) Uani 1 1 d . . .
C42 C 1.0370(3) 0.4078(3) 0.2397(2) 0.0399(9) Uani 1 1 d . . .
H42A H 0.9836 0.4057 0.2622 0.048 Uiso 1 1 calc R . .
C43 C 1.0793(3) 0.4760(3) 0.2140(3) 0.0544(12) Uani 1 1 d . . .
H43A H 1.0556 0.5212 0.2188 0.065 Uiso 1 1 calc R . .
C44 C 1.1571(3) 0.4780(4) 0.1809(3) 0.0624(13) Uani 1 1 d . . .
H44A H 1.1874 0.5257 0.1638 0.075 Uiso 1 1 calc R . .
C45 C 1.1908(3) 0.4116(4) 0.1726(3) 0.0625(13) Uani 1 1 d . . .
H45A H 1.2433 0.4127 0.1489 0.075 Uiso 1 1 calc R . .
C46 C 1.1487(3) 0.3440(3) 0.1986(3) 0.0457(10) Uani 1 1 d . . .
H46A H 1.1721 0.2984 0.1930 0.055 Uiso 1 1 calc R . .
C47 C 1.0567(2) 0.3201(3) 0.3819(2) 0.0360(9) Uani 1 1 d . . .
C48 C 1.0645(4) 0.2716(4) 0.4230(3) 0.0677(15) Uani 1 1 d . . .
H48A H 1.0541 0.2052 0.3928 0.081 Uiso 1 1 calc R . .
C49 C 1.0876(5) 0.3194(5) 0.5090(4) 0.093(2) Uani 1 1 d . . .
H49A H 1.0910 0.2848 0.5371 0.112 Uiso 1 1 calc R . .
C50 C 1.1055(4) 0.4159(4) 0.5532(3) 0.0743(16) Uani 1 1 d . . .
H50A H 1.1227 0.4486 0.6118 0.089 Uiso 1 1 calc R . .
C51 C 1.0986(3) 0.4649(4) 0.5127(3) 0.0537(12) Uani 1 1 d . . .
H51A H 1.1118 0.5321 0.5432 0.064 Uiso 1 1 calc R . .
C52 C 1.0724(3) 0.4173(3) 0.4274(3) 0.0451(10) Uani 1 1 d . . .
H52A H 1.0651 0.4511 0.3999 0.054 Uiso 1 1 calc R . .
C53 C 0.5725(2) 0.2146(2) 0.3105(2) 0.0249(7) Uani 1 1 d . . .
C54 C 0.5920(2) 0.2929(3) 0.3881(2) 0.0275(8) Uani 1 1 d . . .
C55 C 0.5422(3) 0.0406(3) 0.3252(2) 0.0367(9) Uani 1 1 d . . .
C56 C 0.6345(3) 0.0591(3) 0.3394(3) 0.0547(12) Uani 1 1 d . . .
H56A H 0.6770 0.0951 0.3173 0.066 Uiso 1 1 calc R . .
C57 C 0.6653(4) 0.0257(4) 0.3859(3) 0.0740(16) Uani 1 1 d . . .
H57A H 0.7290 0.0409 0.3978 0.089 Uiso 1 1 calc R . .
C58 C 0.6023(5) -0.0295(4) 0.4141(3) 0.0752(17) Uani 1 1 d . . .
H58A H 0.6225 -0.0551 0.4437 0.090 Uiso 1 1 calc R . .
C59 C 0.5110(4) -0.0490(3) 0.4010(3) 0.0598(14) Uani 1 1 d . . .
H59A H 0.4687 -0.0868 0.4220 0.072 Uiso 1 1 calc R . .
C60 C 0.4798(3) -0.0128(3) 0.3563(2) 0.0453(10) Uani 1 1 d . . .
H60A H 0.4167 -0.0250 0.3476 0.054 Uiso 1 1 calc R . .
C61 C 0.3871(2) 0.0529(3) 0.2462(2) 0.0314(8) Uani 1 1 d . . .
C62 C 0.3250(3) -0.0433(3) 0.1961(2) 0.0412(10) Uani 1 1 d . . .
H62A H 0.3459 -0.0930 0.1758 0.049 Uiso 1 1 calc R . .
C63 C 0.2318(3) -0.0674(3) 0.1754(3) 0.0498(12) Uani 1 1 d . . .
H63A H 0.1890 -0.1338 0.1414 0.060 Uiso 1 1 calc R . .
C64 C 0.2013(3) 0.0029(4) 0.2033(3) 0.0560(12) Uani 1 1 d . . .
H64A H 0.1376 -0.0142 0.1880 0.067 Uiso 1 1 calc R . .
C65 C 0.2623(3) 0.0985(4) 0.2536(4) 0.0692(15) Uani 1 1 d . . .
H65A H 0.2409 0.1478 0.2736 0.083 Uiso 1 1 calc R . .
C66 C 0.3547(3) 0.1232(3) 0.2750(3) 0.0549(12) Uani 1 1 d . . .
H66A H 0.3967 0.1896 0.3103 0.066 Uiso 1 1 calc R . .
C67 C 0.6759(3) 0.2963(3) 0.5273(2) 0.0355(9) Uani 1 1 d . . .
C68 C 0.7530(3) 0.3069(3) 0.4923(2) 0.0428(10) Uani 1 1 d . . .
H68A H 0.7535 0.3161 0.4450 0.051 Uiso 1 1 calc R . .
C69 C 0.8289(3) 0.3043(3) 0.5250(3) 0.0539(12) Uani 1 1 d . . .
H69A H 0.8815 0.3122 0.5006 0.065 Uiso 1 1 calc R . .
C70 C 0.8280(4) 0.2903(4) 0.5929(3) 0.0626(13) Uani 1 1 d . . .
H70A H 0.8799 0.2879 0.6153 0.075 Uiso 1 1 calc R . .
C71 C 0.7527(4) 0.2797(4) 0.6286(3) 0.0741(16) Uani 1 1 d . . .
H71A H 0.7530 0.2703 0.6758 0.089 Uiso 1 1 calc R . .
C72 C 0.6764(3) 0.2826(3) 0.5969(3) 0.0529(11) Uani 1 1 d . . .
H72A H 0.6244 0.2754 0.6221 0.063 Uiso 1 1 calc R . .
C73 C 0.5886(3) 0.4244(3) 0.5495(2) 0.0363(9) Uani 1 1 d . . .
C74 C 0.5099(3) 0.4388(3) 0.5605(2) 0.0463(10) Uani 1 1 d . . .
H74A H 0.4504 0.3847 0.5378 0.056 Uiso 1 1 calc R . .
C75 C 0.5187(4) 0.5338(4) 0.6055(3) 0.0641(15) Uani 1 1 d . . .
H75A H 0.4650 0.5449 0.6136 0.077 Uiso 1 1 calc R . .
C76 C 0.6054(5) 0.6117(4) 0.6382(3) 0.0730(16) Uani 1 1 d . . .
H76A H 0.6111 0.6763 0.6690 0.088 Uiso 1 1 calc R . .
C77 C 0.6832(4) 0.5970(4) 0.6268(3) 0.0734(16) Uani 1 1 d . . .
H77A H 0.7426 0.6511 0.6494 0.088 Uiso 1 1 calc R . .
C78 C 0.6752(3) 0.5036(3) 0.5827(3) 0.0557(12) Uani 1 1 d . . .
H78A H 0.7293 0.4933 0.5748 0.067 Uiso 1 1 calc R . .
C79 C 0.0090(7) -0.0356(7) 0.3739(5) 0.0791(18) Uani 0.72(2) 1 d PDU B 1
C80 C -0.0059(8) -0.0959(7) 0.4108(6) 0.082(2) Uani 0.72(2) 1 d PDU B 1
H80A H -0.0670 -0.1388 0.4079 0.098 Uiso 0.72(2) 1 calc PR B 1
C81 C 0.0716(10) -0.0918(8) 0.4524(6) 0.093(2) Uani 0.72(2) 1 d PDU B 1
H81A H 0.0620 -0.1323 0.4776 0.112 Uiso 0.72(2) 1 calc PR B 1
C82 C 0.1614(9) -0.0295(9) 0.4571(6) 0.107(3) Uani 0.72(2) 1 d PDU B 1
H82A H 0.2128 -0.0278 0.4848 0.128 Uiso 0.72(2) 1 calc PR B 1
C83 C 0.1754(7) 0.0298(9) 0.4213(8) 0.096(3) Uani 0.72(2) 1 d PDU B 1
H83A H 0.2365 0.0734 0.4248 0.115 Uiso 0.72(2) 1 calc PR B 1
C84 C 0.0995(7) 0.0255(9) 0.3800(7) 0.086(2) Uani 0.72(2) 1 d PDU B 1
H84A H 0.1103 0.0661 0.3548 0.104 Uiso 0.72(2) 1 calc PR B 1
C85 C -0.0713(7) -0.0385(10) 0.3300(8) 0.099(3) Uani 0.72(2) 1 d PDU B 1
H85A H -0.1290 -0.0872 0.3314 0.149 Uiso 0.72(2) 1 calc PR B 1
H85B H -0.0666 -0.0563 0.2725 0.149 Uiso 0.72(2) 1 calc PR B 1
H85C H -0.0712 0.0260 0.3571 0.149 Uiso 0.72(2) 1 calc PR B 1
C79A C 0.0140(16) -0.0390(17) 0.3798(15) 0.087(3) Uani 0.28(2) 1 d PDU B 2
C80A C 0.024(2) -0.0808(19) 0.4280(18) 0.092(3) Uani 0.28(2) 1 d PDU B 2
H80B H -0.0291 -0.1230 0.4370 0.110 Uiso 0.28(2) 1 calc PR B 2
C81A C 0.113(2) -0.061(2) 0.4635(17) 0.102(4) Uani 0.28(2) 1 d PDU B 2
H81B H 0.1208 -0.0891 0.4964 0.122 Uiso 0.28(2) 1 calc PR B 2
C82A C 0.1892(19) 0.001(2) 0.4484(16) 0.101(4) Uani 0.28(2) 1 d PDU B 2
H82B H 0.2497 0.0158 0.4715 0.121 Uiso 0.28(2) 1 calc PR B 2
C83A C 0.1792(16) 0.043(2) 0.4010(19) 0.094(4) Uani 0.28(2) 1 d PDU B 2
H83B H 0.2326 0.0850 0.3921 0.113 Uiso 0.28(2) 1 calc PR B 2
C84A C 0.0912(18) 0.023(2) 0.3658(18) 0.089(3) Uani 0.28(2) 1 d PDU B 2
H84B H 0.0844 0.0514 0.3329 0.107 Uiso 0.28(2) 1 calc PR B 2
C85A C -0.0814(17) -0.063(3) 0.345(2) 0.097(6) Uani 0.28(2) 1 d PDU B 2
H85D H -0.0790 -0.0262 0.3155 0.146 Uiso 0.28(2) 1 calc PR B 2
H85E H -0.1143 -0.0458 0.3896 0.146 Uiso 0.28(2) 1 calc PR B 2
H85F H -0.1142 -0.1333 0.3064 0.146 Uiso 0.28(2) 1 calc PR B 2

loop_
_atom_site_aniso_label
_atom_site_aniso_U_11
_atom_site_aniso_U_22
_atom_site_aniso_U_33
_atom_site_aniso_U_23
_atom_site_aniso_U_13
_atom_site_aniso_U_12
Al1 0.0206(5) 0.0258(5) 0.0273(5) 0.0166(4) 0.0044(4) 0.0098(4)
Se1 0.01984(17) 0.02804(19) 0.0358(2) 0.02027(16) 0.00171(14) 0.00702(15)
N1 0.0196(14) 0.0256(15) 0.0291(15) 0.0153(13) 0.0020(12) 0.0076(12)
C1 0.0236(17) 0.0227(17) 0.0249(17) 0.0143(15) 0.0039(14) 0.0094(14)
P2 0.0302(5) 0.0270(5) 0.0398(5) 0.0210(4) 0.0005(4) 0.0068(4)
N2 0.0212(15) 0.0346(17) 0.0423(18) 0.0237(15) 0.0010(13) 0.0098(13)
Se2 0.0569(3) 0.0449(3) 0.0514(3) 0.0338(2) -0.0088(2) 0.0071(2)
C2 0.0231(18) 0.0277(19) 0.0353(19) 0.0204(16) 0.0045(15) 0.0089(15)
Se3 0.02355(18) 0.0330(2) 0.02646(18) 0.01629(16) 0.00411(14) 0.01260(15)
P3 0.0203(4) 0.0254(5) 0.0285(5) 0.0150(4) 0.0049(4) 0.0097(4)
N3 0.0236(15) 0.0292(17) 0.0431(18) 0.0222(15) 0.0024(13) 0.0074(13)
N4 0.0239(15) 0.0250(15) 0.0245(15) 0.0143(13) 0.0044(12) 0.0105(12)
Se4 0.0373(2) 0.0424(2) 0.0587(3) 0.0209(2) 0.0061(2) 0.0249(2)
P4 0.0227(5) 0.0343(5) 0.0374(5) 0.0179(4) 0.0007(4) 0.0129(4)
N5 0.0268(16) 0.0384(18) 0.0285(16) 0.0179(14) 0.0050(13) 0.0156(14)
Se5 0.0303(2) 0.02411(18) 0.02793(18) 0.01422(15) 0.00660(15) 0.01094(15)
P5 0.0291(5) 0.0238(5) 0.0279(5) 0.0151(4) 0.0064(4) 0.0097(4)
N6 0.0259(16) 0.0362(17) 0.0321(16) 0.0155(14) 0.0026(13) 0.0146(14)
Se6 0.0480(3) 0.0467(3) 0.0532(3) 0.0244(2) 0.0234(2) 0.0129(2)
P6 0.0363(5) 0.0315(5) 0.0296(5) 0.0134(4) 0.0119(4) 0.0154(4)
N7 0.0240(15) 0.0230(15) 0.0304(15) 0.0146(13) 0.0028(12) 0.0096(13)
N8 0.0282(16) 0.0242(16) 0.0345(17) 0.0143(13) 0.0067(13) 0.0116(13)
C9 0.034(2) 0.0282(19) 0.036(2) 0.0205(17) 0.0026(16) 0.0090(17)
N9 0.0294(16) 0.0267(16) 0.0334(17) 0.0129(14) 0.0058(13) 0.0120(14)
P1 0.0208(4) 0.0277(5) 0.0312(5) 0.0188(4) 0.0014(4) 0.0081(4)
C3 0.0236(19) 0.029(2) 0.045(2) 0.0226(18) -0.0005(16) 0.0072(16)
C4 0.064(5) 0.062(5) 0.046(4) 0.033(3) 0.011(4) 0.043(4)
C5 0.064(4) 0.059(4) 0.054(3) 0.029(3) 0.022(3) 0.041(3)
C6 0.050(4) 0.051(3) 0.075(3) 0.034(3) 0.018(3) 0.037(3)
C7 0.042(4) 0.046(4) 0.070(3) 0.033(3) -0.001(3) 0.021(3)
C8 0.036(5) 0.041(4) 0.051(4) 0.028(3) 0.000(3) 0.016(3)
C4A 0.060(6) 0.055(5) 0.043(5) 0.027(4) 0.010(5) 0.037(4)
C5A 0.057(5) 0.054(4) 0.056(4) 0.027(3) 0.019(4) 0.035(4)
C6A 0.050(5) 0.051(4) 0.072(4) 0.031(3) 0.017(3) 0.033(4)
C7A 0.049(5) 0.047(4) 0.075(5) 0.039(4) 0.015(4) 0.026(4)
C8A 0.045(6) 0.046(5) 0.069(5) 0.038(4) 0.023(4) 0.021(4)
C10 0.047(3) 0.072(3) 0.043(3) 0.034(2) -0.003(2) 0.013(2)
C11 0.082(4) 0.075(4) 0.047(3) 0.030(3) -0.019(3) 0.018(3)
C12 0.111(5) 0.036(3) 0.036(2) 0.018(2) 0.013(3) 0.027(3)
C13 0.080(4) 0.055(3) 0.039(3) 0.019(2) 0.022(3) 0.022(3)
C14 0.051(3) 0.050(3) 0.037(2) 0.018(2) 0.011(2) 0.023(2)
C15 0.040(2) 0.037(2) 0.051(3) 0.021(2) 0.0039(19) 0.0129(19)
C16 0.116(5) 0.089(4) 0.067(3) 0.041(3) 0.045(3) 0.069(4)
C17 0.145(7) 0.132(6) 0.087(5) 0.047(5) 0.069(5) 0.091(6)
C18 0.089(5) 0.101(5) 0.090(5) 0.016(4) 0.037(4) 0.062(4)
C19 0.100(5) 0.089(5) 0.107(6) 0.020(4) 0.009(4) 0.068(4)
C20 0.085(4) 0.058(3) 0.079(4) 0.028(3) 0.016(3) 0.046(3)
C21 0.032(2) 0.036(2) 0.054(3) 0.031(2) -0.0023(19) 0.0047(18)
C22 0.040(3) 0.075(3) 0.062(3) 0.041(3) 0.015(2) 0.018(2)
C23 0.051(3) 0.098(5) 0.090(4) 0.068(4) 0.025(3) 0.033(3)
C24 0.047(3) 0.073(4) 0.124(5) 0.065(4) 0.014(3) 0.020(3)
C25 0.057(4) 0.044(3) 0.118(5) 0.017(3) -0.009(3) -0.001(3)
C26 0.044(3) 0.043(3) 0.107(5) 0.014(3) -0.005(3) 0.009(2)
C27 0.0225(17) 0.0248(18) 0.0305(18) 0.0174(15) 0.0069(14) 0.0106(15)
C28 0.0231(18) 0.0276(19) 0.0336(19) 0.0181(16) 0.0044(15) 0.0123(15)
C29 0.0201(17) 0.0305(19) 0.0316(19) 0.0165(16) 0.0041(14) 0.0074(15)
C30 0.031(2) 0.035(2) 0.051(2) 0.0265(19) 0.0103(18) 0.0141(18)
C31 0.033(2) 0.040(2) 0.055(3) 0.033(2) 0.0086(19) 0.0079(19)
C32 0.030(2) 0.053(3) 0.052(2) 0.035(2) 0.0158(19) 0.014(2)
C33 0.029(2) 0.045(2) 0.046(2) 0.019(2) 0.0143(18) 0.0158(19)
C34 0.0244(19) 0.034(2) 0.043(2) 0.0202(18) 0.0079(16) 0.0113(16)
C35 0.0179(17) 0.0225(18) 0.043(2) 0.0146(17) 0.0044(15) 0.0086(15)
C36 0.033(2) 0.035(2) 0.047(2) 0.0182(19) 0.0076(18) 0.0147(18)
C37 0.033(2) 0.031(2) 0.063(3) 0.011(2) 0.001(2) 0.0127(19)
C38 0.031(2) 0.031(2) 0.086(4) 0.031(2) 0.008(2) 0.0123(19)
C39 0.035(2) 0.047(3) 0.075(3) 0.044(3) 0.019(2) 0.018(2)
C40 0.033(2) 0.037(2) 0.050(2) 0.028(2) 0.0129(18) 0.0150(18)
C41 0.0257(19) 0.035(2) 0.037(2) 0.0168(18) 0.0003(16) 0.0065(17)
C42 0.035(2) 0.038(2) 0.045(2) 0.021(2) 0.0067(18) 0.0133(19)
C43 0.052(3) 0.040(3) 0.066(3) 0.029(2) 0.004(2) 0.011(2)
C44 0.057(3) 0.046(3) 0.069(3) 0.034(3) 0.011(3) 0.001(2)
C45 0.041(3) 0.068(3) 0.072(3) 0.036(3) 0.022(2) 0.013(3)
C46 0.027(2) 0.050(3) 0.055(3) 0.025(2) 0.0080(19) 0.0121(19)
C47 0.0224(19) 0.039(2) 0.038(2) 0.0168(19) -0.0042(16) 0.0082(17)
C48 0.091(4) 0.060(3) 0.051(3) 0.025(3) -0.016(3) 0.032(3)
C49 0.137(6) 0.093(5) 0.058(4) 0.041(4) -0.011(4) 0.054(4)
C50 0.084(4) 0.079(4) 0.042(3) 0.020(3) -0.012(3) 0.031(3)
C51 0.044(3) 0.056(3) 0.042(3) 0.013(2) -0.004(2) 0.016(2)
C52 0.037(2) 0.048(3) 0.044(2) 0.020(2) -0.0005(19) 0.015(2)
C53 0.0185(17) 0.0280(19) 0.0303(18) 0.0159(16) 0.0034(14) 0.0100(15)
C54 0.0267(18) 0.0292(19) 0.0283(18) 0.0143(16) 0.0068(15) 0.0132(16)
C55 0.057(3) 0.031(2) 0.030(2) 0.0188(17) 0.0106(18) 0.0214(19)
C56 0.058(3) 0.062(3) 0.062(3) 0.044(3) 0.005(2) 0.027(2)
C57 0.078(4) 0.079(4) 0.081(4) 0.054(3) -0.006(3) 0.032(3)
C58 0.120(5) 0.054(3) 0.054(3) 0.034(3) -0.007(3) 0.032(3)
C59 0.105(4) 0.035(3) 0.033(2) 0.020(2) 0.014(3) 0.021(3)
C60 0.071(3) 0.033(2) 0.033(2) 0.0189(18) 0.014(2) 0.019(2)
C61 0.0265(19) 0.032(2) 0.0286(19) 0.0151(16) 0.0059(15) 0.0048(16)
C62 0.039(2) 0.033(2) 0.037(2) 0.0140(18) 0.0097(18) 0.0048(18)
C63 0.034(2) 0.049(3) 0.039(2) 0.020(2) 0.0022(18) -0.008(2)
C64 0.026(2) 0.070(3) 0.063(3) 0.032(3) 0.003(2) 0.011(2)
C65 0.033(3) 0.054(3) 0.106(4) 0.027(3) -0.001(3) 0.018(2)
C66 0.030(2) 0.035(2) 0.086(4) 0.022(2) 0.001(2) 0.0103(19)
C67 0.046(2) 0.030(2) 0.030(2) 0.0136(17) 0.0075(17) 0.0179(18)
C68 0.049(3) 0.053(3) 0.037(2) 0.023(2) 0.0102(19) 0.031(2)
C69 0.054(3) 0.065(3) 0.046(3) 0.022(2) 0.005(2) 0.034(2)
C70 0.068(3) 0.066(3) 0.056(3) 0.025(3) -0.006(3) 0.036(3)
C71 0.082(4) 0.104(5) 0.056(3) 0.053(3) 0.007(3) 0.042(4)
C72 0.059(3) 0.065(3) 0.044(2) 0.034(2) 0.013(2) 0.025(2)
C73 0.049(2) 0.035(2) 0.029(2) 0.0144(17) 0.0091(18) 0.024(2)
C74 0.062(3) 0.053(3) 0.040(2) 0.024(2) 0.019(2) 0.038(2)
C75 0.101(4) 0.083(4) 0.056(3) 0.040(3) 0.035(3) 0.077(4)
C76 0.121(5) 0.047(3) 0.053(3) 0.013(3) 0.007(3) 0.052(4)
C77 0.082(4) 0.035(3) 0.076(4) 0.009(3) -0.009(3) 0.021(3)
C78 0.056(3) 0.039(3) 0.061(3) 0.011(2) 0.002(2) 0.025(2)
C79 0.079(3) 0.073(3) 0.074(4) 0.034(3) 0.008(3) 0.025(3)
C80 0.087(4) 0.073(4) 0.069(4) 0.033(3) 0.006(3) 0.022(3)
C81 0.091(5) 0.090(5) 0.084(4) 0.048(4) -0.002(4) 0.018(4)
C82 0.087(5) 0.103(5) 0.103(5) 0.057(4) -0.011(4) 0.008(4)
C83 0.079(3) 0.095(4) 0.093(5) 0.052(3) -0.003(4) 0.012(3)
C84 0.077(3) 0.081(4) 0.082(4) 0.037(3) 0.007(3) 0.019(3)
C85 0.077(4) 0.107(7) 0.120(7) 0.072(5) 0.012(5) 0.027(5)
C79A 0.081(4) 0.079(4) 0.081(5) 0.033(4) 0.008(4) 0.021(4)
C80A 0.085(5) 0.085(5) 0.081(5) 0.037(4) 0.005(5) 0.018(5)
C81A 0.084(6) 0.096(6) 0.098(5) 0.051(5) -0.003(5) 0.009(5)
C82A 0.083(5) 0.098(6) 0.097(6) 0.055(5) -0.007(5) 0.008(5)
C83A 0.080(4) 0.092(5) 0.092(6) 0.047(5) -0.003(5) 0.016(5)
C84A 0.079(4) 0.083(5) 0.086(5) 0.038(4) 0.005(4) 0.020(4)
C85A 0.080(5) 0.079(10) 0.117(11) 0.041(8) 0.010(8) 0.027(8)

loop_
_atom_type_symbol
_atom_type_description
_atom_type_scat_dispersion_real
_atom_type_scat_dispersion_imag
_atom_type_scat_source
C C 0.0033 0.0016 'International Tables Vol C Tables 4.2.6.8 and 6.1.1.4'
H H 0.0000 0.0000 'International Tables Vol C Tables 4.2.6.8 and 6.1.1.4'
N N 0.0061 0.0033 'International Tables Vol C Tables 4.2.6.8 and 6.1.1.4'
P P 0.1023 0.0942 'International Tables Vol C Tables 4.2.6.8 and 6.1.1.4'
Se Se -0.0929 2.2259 'International Tables Vol C Tables 4.2.6.8 and 6.1.1.4'
Al Al 0.0645 0.0514 'International Tables Vol C Tables 4.2.6.8 and 6.1.1.4'

loop_
_geom_angle_atom_site_label_1
_geom_angle_atom_site_label_2
_geom_angle_atom_site_label_3
_geom_angle
_geom_angle_site_symmetry_1
_geom_angle_site_symmetry_3
_geom_angle_publ_flag
N7 Al1 N4 89.79(12) . . ?
N7 Al1 N1 93.91(12) . . ?
N4 Al1 N1 90.60(12) . . ?
N7 Al1 Se5 89.81(9) . . ?
N4 Al1 Se5 92.72(9) . . ?
N1 Al1 Se5 175.02(9) . . ?
N7 Al1 Se1 91.75(9) . . ?
N4 Al1 Se1 178.34(9) . . ?
N1 Al1 Se1 88.69(9) . . ?
Se5 Al1 Se1 87.89(4) . . ?
N7 Al1 Se3 175.40(9) . . ?
N4 Al1 Se3 88.99(9) . . ?
N1 Al1 Se3 90.54(9) . . ?
Se5 Al1 Se3 85.82(4) . . ?
Se1 Al1 Se3 89.51(4) . . ?
P1 Se1 Al1 94.95(4) . . ?
N2 N1 C1 108.5(3) . . ?
N2 N1 Al1 120.6(2) . . ?
C1 N1 Al1 130.8(2) . . ?
N1 C1 C2 106.8(3) . . ?
N1 C1 P1 117.7(2) . . ?
C2 C1 P1 135.5(3) . . ?
C15 P2 C2 103.33(18) . . ?
C15 P2 C21 108.2(2) . . ?
C2 P2 C21 103.04(17) . . ?
C15 P2 Se2 113.82(14) . . ?
C2 P2 Se2 117.88(12) . . ?
C21 P2 Se2 109.72(13) . . ?
N3 N2 N1 109.6(3) . . ?
N3 C2 C1 106.9(3) . . ?
N3 C2 P2 116.5(2) . . ?
C1 C2 P2 136.0(3) . . ?
P3 Se3 Al1 94.21(4) . . ?
C27 P3 C35 108.81(16) . . ?
C27 P3 C29 110.37(16) . . ?
C35 P3 C29 110.06(16) . . ?
C27 P3 Se3 107.67(11) . . ?
C35 P3 Se3 109.58(12) . . ?
C29 P3 Se3 110.31(12) . . ?
N2 N3 C2 108.1(3) . . ?
N5 N4 C27 108.3(3) . . ?
N5 N4 Al1 120.1(2) . . ?
C27 N4 Al1 129.6(2) . . ?
C28 P4 C41 103.61(16) . . ?
C28 P4 C47 102.51(17) . . ?
C41 P4 C47 106.93(18) . . ?
C28 P4 Se4 114.53(12) . . ?
C41 P4 Se4 113.88(13) . . ?
C47 P4 Se4 114.19(13) . . ?
N6 N5 N4 109.9(3) . . ?
P5 Se5 Al1 94.17(4) . . ?
C53 P5 C55 109.11(17) . . ?
C53 P5 C61 108.79(16) . . ?
C55 P5 C61 112.48(18) . . ?
C53 P5 Se5 107.76(11) . . ?
C55 P5 Se5 109.77(13) . . ?
C61 P5 Se5 108.81(12) . . ?
N5 N6 C28 108.3(3) . . ?
C54 P6 C67 104.63(17) . . ?
C54 P6 C73 104.06(17) . . ?
C67 P6 C73 106.55(18) . . ?
C54 P6 Se6 113.84(12) . . ?
C67 P6 Se6 113.75(13) . . ?
C73 P6 Se6 113.11(14) . . ?
N8 N7 C53 108.5(3) . . ?
N8 N7 Al1 120.7(2) . . ?
C53 N7 Al1 128.0(2) . . ?
N9 N8 N7 109.6(3) . . ?
C14 C9 C10 118.5(4) . . ?
C14 C9 P1 123.9(3) . . ?
C10 C9 P1 117.6(3) . . ?
N8 N9 C54 108.3(3) . . ?
C9 P1 C1 109.78(16) . . ?
C9 P1 C3 108.02(16) . . ?
C1 P1 C3 107.93(16) . . ?
C9 P1 Se1 110.43(12) . . ?
C1 P1 Se1 107.70(11) . . ?
C3 P1 Se1 112.94(12) . . ?
C4 C3 C8A 111.5(8) . . ?
C4 C3 C8 121.4(6) . . ?
C8A C3 C4A 115.3(8) . . ?
C8 C3 C4A 113.0(7) . . ?
C4 C3 P1 118.5(4) . . ?
C8A C3 P1 124.9(6) . . ?
C8 C3 P1 120.0(4) . . ?
C4A C3 P1 119.6(5) . . ?
C3 C4 C5 119.6(6) . . ?
C4 C5 C6 119.6(8) . . ?
C7 C6 C5 120.8(9) . . ?
C8 C7 C6 119.3(8) . . ?
C7 C8 C3 119.2(7) . . ?
C5A C4A C3 122.3(9) . . ?
C4A C5A C6A 119.7(11) . . ?
C7A C6A C5A 118.8(13) . . ?
C6A C7A C8A 121.1(12) . . ?
C3 C8A C7A 122.4(11) . . ?
C9 C10 C11 120.2(4) . . ?
C12 C11 C10 119.9(5) . . ?
C13 C12 C11 120.1(4) . . ?
C12 C13 C14 120.3(5) . . ?
C9 C14 C13 120.7(4) . . ?
C20 C15 C16 118.5(5) . . ?
C20 C15 P2 120.9(4) . . ?
C16 C15 P2 120.6(4) . . ?
C17 C16 C15 120.7(6) . . ?
C16 C17 C18 119.2(7) . . ?
C19 C18 C17 120.0(6) . . ?
C18 C19 C20 121.8(6) . . ?
C15 C20 C19 119.8(6) . . ?
C26 C21 C22 117.9(4) . . ?
C26 C21 P2 122.6(4) . . ?
C22 C21 P2 119.2(3) . . ?
C23 C22 C21 121.9(5) . . ?
C24 C23 C22 118.4(6) . . ?
C25 C24 C23 122.7(5) . . ?
C24 C25 C26 118.9(5) . . ?
C21 C26 C25 120.1(5) . . ?
N4 C27 C28 106.2(3) . . ?
N4 C27 P3 116.6(2) . . ?
C28 C27 P3 137.0(3) . . ?
N6 C28 C27 107.2(3) . . ?
N6 C28 P4 118.1(3) . . ?
C27 C28 P4 134.2(3) . . ?
C34 C29 C30 120.1(3) . . ?
C34 C29 P3 122.1(3) . . ?
C30 C29 P3 117.6(3) . . ?
C31 C30 C29 119.4(4) . . ?
C30 C31 C32 120.8(4) . . ?
C33 C32 C31 119.7(4) . . ?
C32 C33 C34 120.6(4) . . ?
C33 C34 C29 119.3(4) . . ?
C36 C35 C40 118.8(3) . . ?
C36 C35 P3 119.0(3) . . ?
C40 C35 P3 122.2(3) . . ?
C37 C36 C35 120.5(4) . . ?
C38 C37 C36 119.6(4) . . ?
C39 C38 C37 120.7(4) . . ?
C38 C39 C40 120.6(4) . . ?
C39 C40 C35 119.7(4) . . ?
C42 C41 C46 119.2(4) . . ?
C42 C41 P4 121.0(3) . . ?
C46 C41 P4 119.9(3) . . ?
C43 C42 C41 120.7(4) . . ?
C42 C43 C44 119.1(4) . . ?
C45 C44 C43 120.6(4) . . ?
C46 C45 C44 120.1(4) . . ?
C45 C46 C41 120.3(4) . . ?
C48 C47 C52 118.9(4) . . ?
C48 C47 P4 119.6(3) . . ?
C52 C47 P4 121.3(3) . . ?
C47 C48 C49 120.1(5) . . ?
C50 C49 C48 120.5(5) . . ?
C51 C50 C49 119.6(5) . . ?
C50 C51 C52 120.4(5) . . ?
C51 C52 C47 120.3(4) . . ?
N7 C53 C54 105.8(3) . . ?
N7 C53 P5 117.1(2) . . ?
C54 C53 P5 137.0(3) . . ?
N9 C54 C53 107.9(3) . . ?
N9 C54 P6 119.1(3) . . ?
C53 C54 P6 132.7(3) . . ?
C60 C55 C56 119.9(4) . . ?
C60 C55 P5 123.1(3) . . ?
C56 C55 P5 117.0(3) . . ?
C55 C56 C57 120.7(4) . . ?
C58 C57 C56 118.6(5) . . ?
C57 C58 C59 121.9(5) . . ?
C58 C59 C60 119.7(4) . . ?
C55 C60 C59 119.1(5) . . ?
C66 C61 C62 118.9(4) . . ?
C66 C61 P5 121.8(3) . . ?
C62 C61 P5 118.9(3) . . ?
C61 C62 C63 119.7(4) . . ?
C64 C63 C62 120.7(4) . . ?
C63 C64 C65 120.0(4) . . ?
C64 C65 C66 119.9(5) . . ?
C65 C66 C61 120.9(4) . . ?
C68 C67 C72 118.7(4) . . ?
C68 C67 P6 122.5(3) . . ?
C72 C67 P6 118.8(3) . . ?
C69 C68 C67 121.1(4) . . ?
C70 C69 C68 119.5(5) . . ?
C71 C70 C69 120.5(5) . . ?
C70 C71 C72 120.7(5) . . ?
C71 C72 C67 119.6(4) . . ?
C74 C73 C78 120.2(4) . . ?
C74 C73 P6 118.5(3) . . ?
C78 C73 P6 121.3(3) . . ?
C73 C74 C75 119.1(5) . . ?
C76 C75 C74 119.9(5) . . ?
C77 C76 C75 120.7(5) . . ?
C76 C77 C78 119.8(5) . . ?
C77 C78 C73 120.3(5) . . ?
C84 C79 C80 118.0(8) . . ?
C84 C79 C85 122.0(8) . . ?
C80 C79 C85 120.0(8) . . ?
C79 C80 C81 119.0(8) . . ?
C82 C81 C80 121.1(8) . . ?
C83 C82 C81 119.5(9) . . ?
C82 C83 C84 119.5(9) . . ?
C79 C84 C83 122.8(9) . . ?
C84A C79A C80A 120.5(15) . . ?
C84A C79A C85A 121.9(17) . . ?
C80A C79A C85A 117.6(16) . . ?
C79A C80A C81A 120.8(15) . . ?
C82A C81A C80A 117.4(15) . . ?
C83A C82A C81A 121.9(15) . . ?
C82A C83A C84A 120.8(16) . . ?
C79A C84A C83A 118.6(16) . . ?

loop_
_geom_bond_atom_site_label_1
_geom_bond_atom_site_label_2
_geom_bond_distance
_geom_bond_site_symmetry_2
_geom_bond_publ_flag
Al1 N7 1.966(3) . ?
Al1 N4 1.978(3) . ?
Al1 N1 1.981(3) . ?
Al1 Se5 2.5393(12) . ?
Al1 Se1 2.5569(11) . ?
Al1 Se3 2.5586(12) . ?
Se1 P1 2.1503(10) . ?
N1 N2 1.341(4) . ?
N1 C1 1.347(4) . ?
C1 C2 1.387(4) . ?
C1 P1 1.799(3) . ?
P2 C15 1.799(4) . ?
P2 C2 1.799(3) . ?
P2 C21 1.813(4) . ?
P2 Se2 2.0963(11) . ?
N2 N3 1.321(4) . ?
C2 N3 1.367(4) . ?
Se3 P3 2.1614(10) . ?
P3 C27 1.789(3) . ?
P3 C35 1.795(3) . ?
P3 C29 1.797(3) . ?
N4 N5 1.343(4) . ?
N4 C27 1.360(4) . ?
Se4 P4 2.0997(11) . ?
P4 C28 1.796(3) . ?
P4 C41 1.809(4) . ?
P4 C47 1.824(4) . ?
N5 N6 1.318(4) . ?
Se5 P5 2.1569(11) . ?
P5 C53 1.786(3) . ?
P5 C55 1.800(4) . ?
P5 C61 1.803(4) . ?
N6 C28 1.362(4) . ?
Se6 P6 2.0995(12) . ?
P6 C54 1.802(3) . ?
P6 C67 1.805(4) . ?
P6 C73 1.813(4) . ?
N7 N8 1.342(4) . ?
N7 C53 1.367(4) . ?
N8 N9 1.318(4) . ?
C9 C14 1.369(5) . ?
C9 C10 1.384(5) . ?
C9 P1 1.798(4) . ?
N9 C54 1.361(4) . ?
P1 C3 1.800(4) . ?
C3 C4 1.352(7) . ?
C3 C8A 1.362(10) . ?
C3 C8 1.392(7) . ?
C3 C4A 1.423(10) . ?
C4 C5 1.370(8) . ?
C5 C6 1.386(10) . ?
C6 C7 1.372(10) . ?
C7 C8 1.370(8) . ?
C4A C5A 1.375(10) . ?
C5A C6A 1.376(12) . ?
C6A C7A 1.363(12) . ?
C7A C8A 1.382(11) . ?
C10 C11 1.384(6) . ?
C11 C12 1.367(7) . ?
C12 C13 1.354(7) . ?
C13 C14 1.381(6) . ?
C15 C20 1.373(6) . ?
C15 C16 1.379(7) . ?
C16 C17 1.372(7) . ?
C17 C18 1.390(10) . ?
C18 C19 1.314(9) . ?
C19 C20 1.380(8) . ?
C21 C26 1.340(6) . ?
C21 C22 1.393(6) . ?
C22 C23 1.364(7) . ?
C23 C24 1.349(8) . ?
C24 C25 1.317(8) . ?
C25 C26 1.434(7) . ?
C27 C28 1.396(5) . ?
C29 C34 1.391(5) . ?
C29 C30 1.395(5) . ?
C30 C31 1.378(5) . ?
C31 C32 1.383(6) . ?
C32 C33 1.379(6) . ?
C33 C34 1.387(5) . ?
C35 C36 1.387(5) . ?
C35 C40 1.398(5) . ?
C36 C37 1.386(6) . ?
C37 C38 1.374(6) . ?
C38 C39 1.357(6) . ?
C39 C40 1.387(5) . ?
C41 C42 1.388(5) . ?
C41 C46 1.394(5) . ?
C42 C43 1.373(6) . ?
C43 C44 1.391(7) . ?
C44 C45 1.377(7) . ?
C45 C46 1.368(6) . ?
C47 C48 1.370(6) . ?
C47 C52 1.391(6) . ?
C48 C49 1.395(7) . ?
C49 C50 1.370(8) . ?
C50 C51 1.365(7) . ?
C51 C52 1.386(6) . ?
C53 C54 1.384(5) . ?
C55 C60 1.380(5) . ?
C55 C56 1.385(6) . ?
C56 C57 1.389(6) . ?
C57 C58 1.364(8) . ?
C58 C59 1.365(8) . ?
C59 C60 1.403(6) . ?
C61 C66 1.376(5) . ?
C61 C62 1.380(5) . ?
C62 C63 1.390(6) . ?
C63 C64 1.354(7) . ?
C64 C65 1.369(7) . ?
C65 C66 1.376(6) . ?
C67 C68 1.386(5) . ?
C67 C72 1.400(5) . ?
C68 C69 1.379(6) . ?
C69 C70 1.372(6) . ?
C70 C71 1.370(7) . ?
C71 C72 1.380(7) . ?
C73 C74 1.376(5) . ?
C73 C78 1.386(6) . ?
C74 C75 1.394(6) . ?
C75 C76 1.378(8) . ?
C76 C77 1.365(8) . ?
C77 C78 1.373(6) . ?
C79 C84 1.385(9) . ?
C79 C80 1.405(9) . ?
C79 C85 1.488(10) . ?
C80 C81 1.419(9) . ?
C81 C82 1.390(10) . ?
C82 C83 1.375(10) . ?
C83 C84 1.391(10) . ?
C79A C84A 1.389(13) . ?
C79A C80A 1.395(13) . ?
C79A C85A 1.482(16) . ?
C80A C81A 1.414(13) . ?
C81A C82A 1.390(13) . ?
C82A C83A 1.376(13) . ?
C83A C84A 1.398(13) . ?
